data_4311281
loop_
_publ_author_name
'Rolf W. Saalfrank'
'Christian Deutscher'
'Stefan Sperner'
'Takayuki Nakajima'
'Ayuk M. Ako'
'Eveline Uller'
'Frank Hampel'
'Frank W. Heinemann'

_publ_contact_author 'Dr. Frank Hampel'
_publ_contact_author_email hampel@organik.uni-erlangen.de
_publ_section_title
;
 Six-Membered Metalla-coronands. Synthesis and Crystal Packing: Columns,
 Compartments, and 3D-Networks,
;
_journal_name_full 'Inorganic Chemistry'
_journal_page_first 4372
_journal_page_last 4382
_journal_paper_doi 10.1021/ic049799w
_journal_volume 43
_journal_year 2004
_chemical_formula_sum 'C50 H102 Cl12 Fe6 N6 O18'
_chemical_formula_weight 1833.86
_chemical_name_systematic
;
  ?
;
_space_group_IT_number 2
_symmetry_cell_setting triclinic
_symmetry_space_group_name_Hall '-P 1'
_symmetry_space_group_name_H-M 'P -1'
_atom_sites_solution_hydrogens geom
_atom_sites_solution_primary direct
_atom_sites_solution_secondary difmap
_audit_creation_method SHELXL
_cell_angle_alpha 89.95(3)
_cell_angle_beta 82.56(3)
_cell_angle_gamma 89.73(3)
_cell_formula_units_Z 2
_cell_length_a 12.420(3)
_cell_length_b 16.726(3)
_cell_length_c 18.384(4)
_cell_measurement_reflns_used 15
_cell_measurement_temperature 173(2)
_cell_volume 3786.8(14)
_computing_cell_refinement 'Nonius Express'
_computing_data_collection 'Nonius Express'
_computing_data_reduction MoleN
_computing_molecular_graphics 'SHELXTL NT'
_computing_publication_material 'SHELXTL NT'
_computing_structure_refinement 'SHELXL-93 (Sheldrick, 1993)'
_computing_structure_solution 'SHELXS-86 (Sheldrick, 1990)'
_diffrn_ambient_temperature 173(2)
_diffrn_measurement_device 'Nonius Mach3'
_diffrn_radiation_monochromator graphite
_diffrn_radiation_source 'fine-focus rotating anode'
_diffrn_radiation_type MoK\a
_diffrn_radiation_wavelength 0.71073
_diffrn_reflns_av_R_equivalents 0.0682
_diffrn_reflns_av_sigmaI/netI 0.0738
_diffrn_reflns_limit_h_max 0
_diffrn_reflns_limit_h_min -14
_diffrn_reflns_limit_k_max 19
_diffrn_reflns_limit_k_min -19
_diffrn_reflns_limit_l_max 21
_diffrn_reflns_limit_l_min -21
_diffrn_reflns_number 13984
_diffrn_reflns_theta_max 24.97
_diffrn_reflns_theta_min 2.43
_exptl_absorpt_coefficient_mu 1.606
_exptl_absorpt_correction_T_max 13.7
_exptl_absorpt_correction_T_min 3.8
_exptl_absorpt_correction_type psi-scan
_exptl_crystal_colour yellow
_exptl_crystal_density_diffrn 1.608
_exptl_crystal_description cube
_exptl_crystal_F_000 1892
_exptl_crystal_size_max 0.30
_exptl_crystal_size_mid 0.30
_exptl_crystal_size_min 0.30
_refine_diff_density_max 0.890
_refine_diff_density_min -1.243
_refine_diff_density_rms 0.125
_refine_ls_extinction_method none
_refine_ls_goodness_of_fit_all 0.929
_refine_ls_goodness_of_fit_obs 1.153
_refine_ls_hydrogen_treatment 'riding model'
_refine_ls_matrix_type full
_refine_ls_number_parameters 857
_refine_ls_number_reflns 13308
_refine_ls_number_restraints 49
_refine_ls_restrained_S_all 0.930
_refine_ls_restrained_S_obs 1.148
_refine_ls_R_factor_all 0.1264
_refine_ls_R_factor_obs 0.0482
_refine_ls_shift/esd_max 1.784
_refine_ls_shift/esd_mean 0.361
_refine_ls_structure_factor_coef Fsqd
_refine_ls_weighting_details 'w=1/[\s^2^(Fo^2^)+(0.1000P)^2^+0.0000P] where P=(Fo^2^+2Fc^2^)/3'
_refine_ls_weighting_scheme calc
_refine_ls_wR_factor_all 0.1803
_refine_ls_wR_factor_obs 0.1326
_reflns_number_observed 5197
_reflns_number_total 13312
_reflns_observed_criterion >2sigma(I)
_cod_data_source_file ic049799wsi20040216_012135_15.cif
_cod_data_source_block eu06
_cod_depositor_comments
;
The following automatic conversions were performed:
'_symmetry_cell_setting' value 'Triclinic' changed to 'triclinic'
according to '/home/saulius/struct/CIF-dictionaries/cif_core.dic'
dictionary named 'cif_core.dic' version 2.4.1 from 2010-06-29.

Automatic conversion script
Id: cif_fix_enum 1527 2010-12-29 10:47:43Z saulius 

The following automatic conversions were performed:

'_exptl_absorpt_correction_type' tag value 'psi-scans' was replaced
with 'psi-scan' value.

Automatic conversion script
Id: cif_fix_values 1646 2011-03-28 12:23:43Z adriana 

The following automatic conversions were performed:

'_refine_ls_weighting_scheme' value 'calc
w=1/[\s^2^(Fo^2^)+(0.1000P)^2^+0.0000P] where P=(Fo^2^+2Fc^2^)/3' was
changed to 'calc'. New tag '_refine_ls_weighting_details' was
created. The value of the new tag was set to
'w=1/[\s^2^(Fo^2^)+(0.1000P)^2^+0.0000P] where P=(Fo^2^+2Fc^2^)/3'.

Automatic conversion script
Id: cif_fix_values 3143 2015-03-26 13:38:13Z robertas 
;
_cod_original_cell_volume 3786.8(13)
_cod_database_code 4311281

loop_
_symmetry_equiv_pos_as_xyz
'x, y, z'
'-x, -y, -z'

loop_
_atom_site_aniso_label
_atom_site_aniso_U_11
_atom_site_aniso_U_22
_atom_site_aniso_U_33
_atom_site_aniso_U_23
_atom_site_aniso_U_13
_atom_site_aniso_U_12
Fe1 0.0153(14) 0.0198(15) 0.0185(14) 0.0010(11) -0.0010(11) 0.0021(11)
O1 0.021(7) 0.028(8) 0.023(8) 0.006(6) -0.005(6) 0.004(6)
Cl1 0.025(3) 0.021(3) 0.025(3) -0.005(2) 0.002(2) 0.000(2)
Fe2 0.0156(14) 0.0208(15) 0.0168(14) 0.0012(11) -0.0007(11) -0.0020(11)
O2 0.014(7) 0.031(8) 0.018(6) 0.006(5) -0.006(5) -0.006(5)
Cl2 0.014(2) 0.025(3) 0.033(3) 0.000(2) 0.002(2) -0.002(2)
Fe3 0.0137(14) 0.0195(14) 0.0202(14) 0.0006(11) -0.0014(11) -0.0017(11)
O3 0.028(7) 0.019(7) 0.014(6) -0.003(5) -0.001(5) 0.005(5)
Cl3 0.028(3) 0.019(2) 0.026(3) 0.007(2) 0.002(2) -0.001(2)
O4 0.021(7) 0.021(7) 0.019(7) 0.004(5) -0.007(5) -0.004(5)
O5 0.013(6) 0.021(7) 0.027(7) -0.004(5) -0.004(5) -0.004(5)
O6 0.016(7) 0.018(7) 0.019(7) -0.004(5) -0.003(5) 0.007(5)
O10 0.030(8) 0.045(9) 0.035(8) -0.006(6) -0.004(6) 0.010(7)
N10 0.018(8) 0.029(8) 0.016(9) -0.001(7) 0.002(7) -0.004(6)
C10 0.020(9) 0.038(10) 0.039(11) 0.021(8) -0.013(8) 0.008(7)
C11 0.031(11) 0.041(11) 0.018(8) 0.013(7) -0.009(7) -0.012(8)
C12 0.027(5) 0.030(5) 0.033(5) 0.006(4) -0.003(4) 0.007(4)
C13 0.018(8) 0.045(11) 0.045(11) 0.028(8) -0.005(8) -0.008(7)
C15 0.013(10) 0.025(11) 0.046(12) 0.010(9) -0.003(8) -0.005(8)
C16 0.019(10) 0.034(10) 0.047(12) -0.010(8) -0.011(8) 0.017(8)
C17 0.043(14) 0.039(15) 0.045(13) 0.001(11) -0.010(11) 0.019(11)
C18 0.042(14) 0.051(14) 0.073(15) 0.004(11) 0.006(11) -0.011(10)
O20 0.035(9) 0.041(9) 0.028(8) 0.005(6) -0.006(7) -0.004(7)
N20 0.021(9) 0.028(9) 0.018(9) 0.003(7) -0.001(7) -0.002(7)
C20 0.035(8) 0.033(9) 0.007(7) 0.006(6) -0.003(6) -0.016(6)
C21 0.045(12) 0.022(9) 0.014(9) -0.002(7) 0.016(8) 0.001(8)
C22 0.027(5) 0.030(5) 0.033(5) 0.006(4) -0.003(4) 0.007(4)
C23 0.028(10) 0.042(11) 0.009(8) 0.003(7) 0.000(7) 0.008(8)
C26 0.061(13) 0.019(10) 0.023(10) 0.000(8) 0.007(9) -0.026(8)
C26 0.022(8) 0.039(11) 0.027(10) 0.004(8) -0.010(7) 0.003(7)
C27 0.036(11) 0.050(13) 0.045(12) 0.006(9) 0.002(9) -0.016(9)
C28 0.054(12) 0.064(14) 0.039(10) 0.010(9) 0.033(8) 0.007(10)
O30 0.033(8) 0.027(8) 0.049(9) -0.010(7) -0.011(7) -0.009(6)
N30 0.025(8) 0.016(8) 0.027(8) -0.014(6) 0.001(6) 0.012(6)
C30 0.015(9) 0.028(9) 0.028(10) -0.002(7) -0.012(7) -0.005(7)
C31 0.007(5) 0.037(6) 0.053(8) -0.025(6) 0.000(5) -0.015(4)
C32 0.027(5) 0.030(5) 0.033(5) 0.006(4) -0.003(4) 0.007(4)
C33 0.025(11) 0.041(12) 0.020(11) 0.011(9) -0.003(8) 0.000(9)
C35 0.045(11) 0.023(9) 0.024(8) -0.005(6) -0.003(7) 0.007(8)
C36 0.023(10) 0.041(12) 0.048(12) -0.029(9) 0.002(9) 0.004(8)
C37 0.073(16) 0.028(13) 0.064(15) 0.004(11) -0.033(12) -0.002(11)
C38 0.061(16) 0.028(11) 0.078(15) -0.008(10) -0.004(12) -0.005(10)
Fe4 0.0145(14) 0.0198(14) 0.0181(14) 0.0015(11) -0.0009(11) -0.0002(11)
Cl4 0.025(3) 0.023(2) 0.024(3) -0.004(2) 0.002(2) 0.000(2)
Fe5 0.0160(14) 0.0193(15) 0.0182(14) 0.0005(11) -0.0021(11) -0.0016(11)
Cl5 0.021(3) 0.023(2) 0.024(3) 0.004(2) 0.003(2) 0.000(2)
Fe6 0.0161(14) 0.0210(15) 0.0158(14) 0.0005(11) 0.0004(11) -0.0017(11)
Cl6 0.014(2) 0.028(3) 0.029(3) -0.001(2) 0.001(2) 0.001(2)
O10 0.022(7) 0.023(7) 0.020(7) 0.002(5) -0.002(6) 0.002(6)
O11 0.033(8) 0.026(7) 0.016(6) 0.003(5) -0.004(6) -0.010(6)
O12 0.021(7) 0.024(7) 0.019(7) 0.002(6) -0.003(5) -0.002(5)
O13 0.012(7) 0.022(7) 0.023(7) 0.006(5) 0.003(5) 0.001(5)
O14 0.020(7) 0.024(7) 0.034(8) -0.010(6) -0.005(6) 0.004(5)
O15 0.025(7) 0.026(7) 0.015(7) -0.003(5) -0.005(6) -0.003(5)
O40 0.020(8) 0.040(9) 0.039(9) -0.003(7) -0.002(7) 0.010(7)
N40 0.015(8) 0.023(9) 0.032(8) 0.007(6) -0.001(6) 0.013(6)
C40 0.028(5) 0.029(5) 0.021(4) 0.002(4) -0.004(4) 0.006(4)
C41 0.017(9) 0.018(8) 0.021(8) -0.002(6) 0.000(7) 0.012(7)
C42 0.019(9) 0.036(10) 0.027(9) -0.008(7) -0.004(7) -0.007(7)
C43 0.028(9) 0.027(9) 0.028(10) -0.012(7) -0.014(8) 0.015(7)
C45 0.026(9) 0.040(11) 0.021(10) 0.000(8) 0.008(7) 0.008(8)
C46 0.020(9) 0.038(12) 0.058(12) 0.020(9) 0.008(8) -0.013(8)
C47 0.044(13) 0.056(14) 0.030(12) -0.006(10) 0.003(10) 0.005(10)
C48 0.064(15) 0.042(14) 0.076(20) -0.022(13) -0.025(13) 0.022(11)
O50 0.039(9) 0.028(8) 0.030(8) 0.002(6) -0.008(7) -0.001(6)
N50 0.015(8) 0.025(8) 0.035(9) 0.004(6) -0.005(7) -0.011(6)
C50 0.028(5) 0.029(5) 0.021(4) 0.002(4) -0.004(4) 0.006(4)
C51 0.010(10) 0.038(12) 0.050(13) -0.007(9) -0.006(9) -0.009(8)
C52 0.024(7) 0.049(8) 0.019(6) -0.013(5) -0.011(5) -0.009(6)
C53 0.026(11) 0.036(13) 0.027(11) -0.001(9) -0.017(9) 0.003(9)
C55 0.005(7) 0.032(10) 0.060(12) -0.014(8) -0.004(7) -0.007(6)
C56 0.057(13) 0.027(10) 0.029(10) -0.004(8) -0.004(9) -0.014(8)
C57 0.030(10) 0.030(10) 0.048(12) 0.000(9) 0.001(8) 0.000(8)
C58 0.081(19) 0.054(15) 0.040(14) 0.015(11) -0.002(12) -0.030(13)
O60 0.032(9) 0.045(9) 0.017(7) 0.008(6) 0.007(6) -0.005(7)
N60 0.029(9) 0.014(8) 0.024(8) -0.002(6) 0.007(7) 0.000(7)
C60 0.028(5) 0.029(5) 0.021(4) 0.002(4) -0.004(4) 0.006(4)
C61 0.027(10) 0.022(9) 0.044(11) -0.008(7) -0.023(8) -0.004(7)
C62 0.031(9) 0.022(10) 0.021(9) 0.004(7) -0.003(7) -0.011(7)
C63 0.052(11) 0.022(9) 0.022(9) -0.010(7) 0.014(8) 0.014(8)
C65 0.027(9) 0.037(11) 0.024(10) 0.002(8) -0.005(7) 0.016(7)
C66 0.062(12) 0.020(9) 0.037(11) 0.015(8) 0.017(8) 0.003(8)
C67 0.039(14) 0.061(14) 0.032(12) -0.006(10) -0.002(10) -0.004(11)
C68 0.037(10) 0.096(19) 0.076(16) 0.010(13) -0.025(10) 0.012(11)
Cl10 0.044(12) 0.048(10) 0.058(15) 0.000(9) 0.003(10) -0.010(7)
Cl11 0.035(8) 0.032(6) 0.050(10) 0.000(6) 0.004(7) -0.010(5)
Cl20 0.031(8) 0.050(9) 0.068(13) -0.014(8) 0.024(8) -0.001(7)
Cl21 0.030(7) 0.039(5) 0.061(10) -0.007(6) 0.003(6) -0.007(5)
Cl30 0.039(9) 0.028(7) 0.088(16) -0.003(7) -0.003(9) -0.003(6)
Cl31 0.032(7) 0.032(6) 0.062(10) -0.002(5) 0.001(6) 0.001(5)
Cl40 0.039(8) 0.045(6) 0.033(6) 0.002(5) 0.014(6) 0.010(5)
Cl41 0.048(10) 0.046(7) 0.048(10) 0.012(8) 0.004(9) 0.004(6)
Cl50 0.037(9) 0.048(8) 0.058(10) 0.008(6) 0.000(7) 0.001(6)
Cl51 0.035(9) 0.029(6) 0.066(14) 0.008(7) 0.010(9) -0.002(6)
Cl60 0.048(10) 0.036(6) 0.047(8) 0.015(6) 0.005(7) 0.009(5)
Cl61 0.053(11) 0.043(7) 0.043(9) 0.012(6) 0.006(8) 0.009(6)

loop_
_atom_site_label
_atom_site_type_symbol
_atom_site_fract_x
_atom_site_fract_y
_atom_site_fract_z
_atom_site_U_iso_or_equiv
_atom_site_thermal_displace_type
_atom_site_occupancy
_atom_site_calc_flag
_atom_site_refinement_flags
_atom_site_disorder_group
Fe1 Fe 0.8331(2) 0.6178(2) 0.58929(14) 0.0180(6) Uani 1 d . .
O1 O 0.8693(10) 0.6925(7) 0.5039(7) 0.024(3) Uani 1 d . .
Cl1 Cl 0.8097(4) 0.7122(3) 0.6856(3) 0.0239(10) Uani 1 d . .
Fe2 Fe 0.7931(2) 0.4309(2) 0.59783(14) 0.0179(6) Uani 1 d . .
O2 O 0.9945(10) 0.6197(7) 0.5715(6) 0.021(3) Uani 1 d . .
Cl2 Cl 0.6021(4) 0.4184(3) 0.6084(3) 0.0243(10) Uani 1 d . .
Fe3 Fe 0.9714(2) 0.3129(2) 0.52010(14) 0.0179(6) Uani 1 d . .
O3 O 0.8034(10) 0.5292(7) 0.6588(6) 0.020(3) Uani 1 d . .
Cl3 Cl 0.9734(4) 0.2060(3) 0.6039(3) 0.0248(11) Uani 1 d . .
O4 O 0.8075(10) 0.5216(7) 0.5276(6) 0.020(3) Uani 1 d . .
O5 O 0.8122(9) 0.3378(7) 0.5324(7) 0.020(3) Uani 1 d . .
O6 O 0.9504(9) 0.4005(7) 0.5932(6) 0.018(3) Uani 1 d . .
O10 O 0.4578(11) 0.7537(8) 0.5946(7) 0.036(3) Uani 1 d . .
N10 N 0.6686(12) 0.6474(8) 0.5565(8) 0.021(4) Uani 1 d D .
C10 C 0.6419(14) 0.5866(11) 0.5026(10) 0.032(5) Uani 1 d . .
H10A H 0.6109(14) 0.6137(11) 0.4621(10) 0.038 Uiso 1 calc R .
H10B H 0.5864(14) 0.5497(11) 0.5268(10) 0.038 Uiso 1 calc R .
C11 C 0.7427(15) 0.5384(11) 0.4709(9) 0.029(5) Uani 1 d . .
H11A H 0.7201(15) 0.4877(11) 0.4496(9) 0.035 Uiso 1 calc R .
H11B H 0.7855(15) 0.5693(11) 0.4313(9) 0.035 Uiso 1 calc R .
C12 C 0.6849(14) 0.7300(9) 0.5261(9) 0.030(2) Uani 1 d D .
H12A H 0.6951(14) 0.7681(9) 0.5658(9) 0.036 Uiso 1 calc R .
H12B H 0.6206(14) 0.7471(9) 0.5032(9) 0.036 Uiso 1 calc R .
C13 C 0.7855(12) 0.7284(11) 0.4690(10) 0.036(5) Uani 1 d D .
H13A H 0.7718(12) 0.6968(11) 0.4257(10) 0.043 Uiso 1 calc R .
H13B H 0.8060(12) 0.7834(11) 0.4528(10) 0.043 Uiso 1 calc R .
C15 C 0.5852(14) 0.6451(12) 0.6208(10) 0.028(5) Uani 1 d . .
H15A H 0.6095(14) 0.6794(12) 0.6593(10) 0.033 Uiso 1 calc R .
H15B H 0.5811(14) 0.5897(12) 0.6399(10) 0.033 Uiso 1 calc R .
C16 C 0.4704(14) 0.6716(10) 0.6092(11) 0.033(5) Uani 1 d . .
H16A H 0.4481(14) 0.6407(10) 0.5678(11) 0.039 Uiso 1 calc R .
H16B H 0.4201(14) 0.6576(10) 0.6536(11) 0.039 Uiso 1 calc R .
C17 C 0.4542(19) 0.8046(13) 0.6583(12) 0.042(6) Uani 1 d . .
H17A H 0.5190(19) 0.7948(13) 0.6833(12) 0.051 Uiso 1 calc R .
H17B H 0.3888(19) 0.7925(13) 0.6932(12) 0.051 Uiso 1 calc R .
C18 C 0.4514(18) 0.8910(13) 0.6342(12) 0.056(7) Uani 1 d . .
H18A H 0.4456(18) 0.9258(13) 0.6773(12) 0.084 Uiso 1 calc R .
H18B H 0.3886(18) 0.8997(13) 0.6079(12) 0.084 Uiso 1 calc R .
H18C H 0.5182(18) 0.9033(13) 0.6017(12) 0.084 Uiso 1 calc R .
O20 O 0.6507(12) 0.3087(9) 0.8507(7) 0.035(4) Uani 1 d . .
N20 N 0.7967(12) 0.3795(9) 0.7116(8) 0.023(4) Uani 1 d D .
C20 C 0.7989(14) 0.5240(10) 0.7357(8) 0.025(4) Uani 1 d . .
H20A H 0.7569(14) 0.5696(10) 0.7593(8) 0.030 Uiso 1 calc R .
H20B H 0.8732(14) 0.5257(10) 0.7498(8) 0.030 Uiso 1 calc R .
C21 C 0.7446(16) 0.4457(10) 0.7605(9) 0.029(5) Uani 1 d . .
H21A H 0.7540(16) 0.4348(10) 0.8122(9) 0.035 Uiso 1 calc R .
H21B H 0.6659(16) 0.4488(10) 0.7568(9) 0.035 Uiso 1 calc R .
C22 C 0.9124(13) 0.3649(11) 0.7224(10) 0.030(2) Uani 1 d D .
H22A H 0.9269(13) 0.3066(11) 0.7218(10) 0.036 Uiso 1 calc R .
H22B H 0.9250(13) 0.3857(11) 0.7710(10) 0.036 Uiso 1 calc R .
C23 C 0.9926(14) 0.4062(11) 0.6612(8) 0.027(5) Uani 1 d D .
H23A H 1.0016(14) 0.4631(11) 0.6739(8) 0.032 Uiso 1 calc R .
H23B H 1.0646(14) 0.3798(11) 0.6574(8) 0.032 Uiso 1 calc R .
C26 C 0.7299(16) 0.3042(10) 0.7190(10) 0.035(5) Uani 1 d . .
H26A H 0.6979(16) 0.2819(10) 0.6795(10) 0.043 Uiso 1 calc R .
C26 C 0.7179(14) 0.2669(11) 0.7951(9) 0.029(5) Uani 1 d . .
H26B H 0.6885(14) 0.2123(11) 0.7916(9) 0.035 Uiso 1 calc R .
H26C H 0.7911(14) 0.2616(11) 0.8104(9) 0.035 Uiso 1 calc R .
C27 C 0.5376(16) 0.3006(14) 0.8445(11) 0.044(5) Uani 1 d . .
H27A H 0.5153(16) 0.2443(14) 0.8534(11) 0.053 Uiso 1 calc R .
H27B H 0.5236(16) 0.3157(14) 0.7945(11) 0.053 Uiso 1 calc R .
C28 C 0.4732(16) 0.3543(13) 0.9005(9) 0.056(7) Uani 1 d . .
H28A H 0.3956(16) 0.3493(13) 0.8964(9) 0.083 Uiso 1 calc R .
H28B H 0.4956(16) 0.4099(13) 0.8914(9) 0.083 Uiso 1 calc R .
H28C H 0.4865(16) 0.3386(13) 0.9499(9) 0.083 Uiso 1 calc R .
O30 O 0.8404(11) 0.0552(8) 0.4050(8) 0.036(4) Uani 1 d . .
N30 N 0.9085(10) 0.2334(8) 0.4369(7) 0.023(4) Uani 1 d D .
C30 C 0.7402(13) 0.2931(9) 0.4927(10) 0.023(4) Uani 1 d . .
H30A H 0.7245(13) 0.3234(9) 0.4490(10) 0.028 Uiso 1 calc R .
H30B H 0.6708(13) 0.2831(9) 0.5243(10) 0.028 Uiso 1 calc R .
C31 C 0.7954(11) 0.2148(9) 0.4698(10) 0.033(3) Uani 1 d D .
H31A H 0.7962(11) 0.1793(9) 0.5128(10) 0.039 Uiso 1 calc R .
H31B H 0.7562(11) 0.1875(9) 0.4334(10) 0.039 Uiso 1 calc R .
C32 C 0.9112(15) 0.2781(9) 0.3655(9) 0.030(2) Uani 1 d D .
H32A H 0.8407(15) 0.2720(9) 0.3464(9) 0.036 Uiso 1 calc R .
H32B H 0.9686(15) 0.2553(9) 0.3289(9) 0.036 Uiso 1 calc R .
C33 C 0.9336(15) 0.3673(10) 0.3764(10) 0.029(5) Uani 1 d D .
H33A H 0.9647(15) 0.3907(10) 0.3289(10) 0.034 Uiso 1 calc R .
H33B H 0.8641(15) 0.3951(10) 0.3926(10) 0.034 Uiso 1 calc R .
C35 C 0.9775(15) 0.1597(9) 0.4260(8) 0.031(4) Uani 1 d D .
H35A H 0.9814(15) 0.1348(9) 0.4744(8) 0.037 Uiso 1 calc R .
H35B H 1.0520(15) 0.1756(9) 0.4056(8) 0.037 Uiso 1 calc R .
C36 C 0.9371(14) 0.0964(11) 0.3747(11) 0.038(6) Uani 1 d . .
H36A H 0.9233(14) 0.1230(11) 0.3287(11) 0.045 Uiso 1 calc R .
H36B H 0.9956(14) 0.0565(11) 0.3620(11) 0.045 Uiso 1 calc R .
C37 C 0.8524(20) -0.0059(14) 0.4579(13) 0.053(7) Uani 1 d . .
H37A H 0.8913(20) 0.0158(14) 0.4971(13) 0.063 Uiso 1 calc R .
H37B H 0.8963(20) -0.0505(14) 0.4339(13) 0.063 Uiso 1 calc R .
C38 C 0.7461(19) -0.0360(12) 0.4900(13) 0.056(6) Uani 1 d . .
H38A H 0.7560(19) -0.0779(12) 0.5258(13) 0.084 Uiso 1 calc R .
H38B H 0.7079(19) -0.0580(12) 0.4511(13) 0.084 Uiso 1 calc R .
H38C H 0.7033(19) 0.0079(12) 0.5145(13) 0.084 Uiso 1 calc R .
Fe4 Fe 0.8329(2) 0.1180(2) 0.08938(14) 0.0176(6) Uani 1 d . .
Cl4 Cl 0.8104(4) 0.2124(3) 0.1855(3) 0.0244(11) Uani 1 d . .
Fe5 Fe 1.0286(2) 0.1872(2) -0.02019(14) 0.0178(6) Uani 1 d . .
Cl5 Cl 1.0268(4) 0.2941(3) -0.1038(3) 0.0235(11) Uani 1 d . .
Fe6 Fe 1.2073(2) 0.0693(2) -0.09774(14) 0.0178(6) Uani 1 d . .
Cl6 Cl 1.3978(4) 0.0816(3) -0.1084(3) 0.0237(10) Uani 1 d . .
O10 O 0.8079(10) 0.0215(7) 0.0274(7) 0.022(3) Uani 1 d . .
O11 O 0.8060(10) 0.0296(7) 0.1593(6) 0.025(3) Uani 1 d . .
O12 O 0.9925(10) 0.1205(7) 0.0717(7) 0.021(3) Uani 1 d . .
O13 O 0.8710(9) 0.1915(7) 0.0034(6) 0.019(3) Uani 1 d . .
O14 O 1.1892(10) 0.1631(7) -0.0327(7) 0.026(3) Uani 1 d . .
O15 O 1.0490(10) 0.0993(7) -0.0931(6) 0.021(3) Uani 1 d . .
O40 O 0.4591(11) 0.2551(9) 0.0943(8) 0.033(4) Uani 1 d . .
N40 N 0.6690(11) 0.1483(8) 0.0570(8) 0.024(4) Uani 1 d D .
C40 C 0.6839(14) 0.2276(9) 0.0225(8) 0.026(2) Uani 1 d D .
H40A H 0.6874(14) 0.2687(9) 0.0608(8) 0.031 Uiso 1 calc R .
H40B H 0.6214(14) 0.2402(9) -0.0038(8) 0.031 Uiso 1 calc R .
C41 C 0.7857(12) 0.2288(9) -0.0297(8) 0.019(4) Uani 1 d D .
H41A H 0.7748(12) 0.2000(9) -0.0752(8) 0.022 Uiso 1 calc R .
H41B H 0.8056(12) 0.2847(9) -0.0429(8) 0.022 Uiso 1 calc R .
C42 C 0.6450(14) 0.0880(11) -0.0003(9) 0.027(4) Uani 1 d . .
H42A H 0.6182(14) 0.1166(11) -0.0416(9) 0.032 Uiso 1 calc R .
H42B H 0.5868(14) 0.0518(11) 0.0215(9) 0.032 Uiso 1 calc R .
C43 C 0.7458(14) 0.0379(10) -0.0299(9) 0.027(5) Uani 1 d . .
H43A H 0.7227(14) -0.0129(10) -0.0506(9) 0.032 Uiso 1 calc R .
H43B H 0.7903(14) 0.0676(10) -0.0695(9) 0.032 Uiso 1 calc R .
C45 C 0.5842(13) 0.1471(11) 0.1222(10) 0.030(5) Uani 1 d . .
H45A H 0.6070(13) 0.1835(11) 0.1598(10) 0.036 Uiso 1 calc R .
H45B H 0.5811(13) 0.0925(11) 0.1431(10) 0.036 Uiso 1 calc R .
C46 C 0.4705(14) 0.1712(11) 0.1080(11) 0.040(5) Uani 1 d . .
H46A H 0.4517(14) 0.1409(11) 0.0652(11) 0.048 Uiso 1 calc R .
H46B H 0.4182(14) 0.1560(11) 0.1511(11) 0.048 Uiso 1 calc R .
C47 C 0.4552(18) 0.3026(13) 0.1583(11) 0.044(6) Uani 1 d . .
H47A H 0.5201(18) 0.2922(13) 0.1831(11) 0.053 Uiso 1 calc R .
H47B H 0.3898(18) 0.2893(13) 0.1929(11) 0.053 Uiso 1 calc R .
C48 C 0.4517(19) 0.3891(13) 0.1361(14) 0.059(8) Uani 1 d . .
H48A H 0.4507(19) 0.4230(13) 0.1797(14) 0.089 Uiso 1 calc R .
H48B H 0.3861(19) 0.3992(13) 0.1130(14) 0.089 Uiso 1 calc R .
H48C H 0.5160(19) 0.4015(13) 0.1013(14) 0.089 Uiso 1 calc R .
O50 O 1.1606(12) 0.4455(8) 0.0967(8) 0.032(3) Uani 1 d . .
N50 N 1.0899(10) 0.2682(8) 0.0635(8) 0.025(4) Uani 1 d D .
C50 C 1.2041(12) 0.2834(9) 0.0326(8) 0.026(2) Uani 1 d D .
H50A H 1.2432(12) 0.3085(9) 0.0702(8) 0.031 Uiso 1 calc R .
H50B H 1.2063(12) 0.3206(9) -0.0095(8) 0.031 Uiso 1 calc R .
C51 C 1.2585(15) 0.2058(11) 0.0077(11) 0.032(5) Uani 1 d D .
H51A H 1.3283(15) 0.2165(11) -0.0232(11) 0.039 Uiso 1 calc R .
H51B H 1.2736(15) 0.1741(11) 0.0507(11) 0.039 Uiso 1 calc R .
C52 C 1.0836(15) 0.2229(10) 0.1342(8) 0.030(3) Uani 1 d . .
H52A H 1.0223(15) 0.2441(10) 0.1687(8) 0.036 Uiso 1 calc R .
H52B H 1.1512(15) 0.2316(10) 0.1563(8) 0.036 Uiso 1 calc R .
C53 C 1.0677(16) 0.1318(11) 0.1239(10) 0.028(5) Uani 1 d . .
H53A H 1.1381(16) 0.1061(11) 0.1059(10) 0.034 Uiso 1 calc R .
H53B H 1.0390(16) 0.1070(11) 0.1714(10) 0.034 Uiso 1 calc R .
C55 C 1.0269(13) 0.3429(10) 0.0719(10) 0.033(5) Uani 1 d . .
H55A H 0.9669(13) 0.3521(10) 0.0457(10) 0.039 Uiso 1 calc R .
C56 C 1.0623(16) 0.4049(11) 0.1244(10) 0.038(5) Uani 1 d . .
H56A H 1.0035(16) 0.4449(11) 0.1353(10) 0.045 Uiso 1 calc R .
H56B H 1.0727(16) 0.3781(11) 0.1710(10) 0.045 Uiso 1 calc R .
C57 C 1.1432(15) 0.5016(12) 0.0418(11) 0.036(5) Uani 1 d . .
H57A H 1.0937(15) 0.5447(12) 0.0628(11) 0.044 Uiso 1 calc R .
H57B H 1.1101(15) 0.4752(12) 0.0020(11) 0.044 Uiso 1 calc R .
C58 C 1.2548(21) 0.5364(14) 0.0118(13) 0.059(8) Uani 1 d . .
H58A H 1.2458(21) 0.5758(14) -0.0264(13) 0.088 Uiso 1 calc R .
H58B H 1.3028(21) 0.4932(14) -0.0090(13) 0.088 Uiso 1 calc R .
H58C H 1.2867(21) 0.5622(14) 0.0518(13) 0.088 Uiso 1 calc R .
O60 O 1.3482(11) 0.1903(9) -0.3508(7) 0.032(3) Uani 1 d . .
N60 N 1.2039(11) 0.1197(9) -0.2102(8) 0.023(4) Uani 1 d D .
C60 C 1.0897(13) 0.1359(12) -0.2207(9) 0.026(2) Uani 1 d D .
H60A H 1.0768(13) 0.1163(12) -0.2696(9) 0.031 Uiso 1 calc R .
H60B H 1.0766(13) 0.1944(12) -0.2193(9) 0.031 Uiso 1 calc R .
C61 C 1.0099(14) 0.0956(10) -0.1618(9) 0.029(5) Uani 1 d D .
H61A H 0.9384(14) 0.1226(10) -0.1586(9) 0.035 Uiso 1 calc R .
H61B H 1.0002(14) 0.0390(10) -0.1753(9) 0.035 Uiso 1 calc R .
C62 C 1.2511(14) 0.0574(10) -0.2594(9) 0.025(4) Uani 1 d . .
H62A H 1.3299(14) 0.0528(10) -0.2563(9) 0.030 Uiso 1 calc R .
H62B H 1.2414(14) 0.0710(10) -0.3105(9) 0.030 Uiso 1 calc R .
C63 C 1.1949(16) -0.0226(10) -0.2375(9) 0.034(5) Uani 1 d . .
H63A H 1.1199(16) -0.0226(10) -0.2504(9) 0.040 Uiso 1 calc R .
H63B H 1.2355(16) -0.0676(10) -0.2632(9) 0.040 Uiso 1 calc R .
C65 C 1.2669(13) 0.1937(11) -0.2205(9) 0.029(5) Uani 1 d . .
H65A H 1.3413(13) 0.1820(11) -0.2093(9) 0.035 Uiso 1 calc R .
H65B H 1.2343(13) 0.2329(11) -0.1837(9) 0.035 Uiso 1 calc R .
C66 C 1.2766(16) 0.2340(10) -0.2967(10) 0.042(5) Uani 1 d . .
H66A H 1.2037(16) 0.2377(10) -0.3128(10) 0.050 Uiso 1 calc R .
H66B H 1.3044(16) 0.2890(10) -0.2929(10) 0.050 Uiso 1 calc R .
C67 C 1.4614(18) 0.2007(15) -0.3467(12) 0.044(6) Uani 1 d . .
H67A H 1.4777(18) 0.1882(15) -0.2967(12) 0.053 Uiso 1 calc R .
H67B H 1.4824(18) 0.2568(15) -0.3582(12) 0.053 Uiso 1 calc R .
C68 C 1.5220(16) 0.1465(15) -0.4001(12) 0.068(8) Uani 1 d . .
H68A H 1.6001(16) 0.1535(15) -0.3990(12) 0.102 Uiso 1 calc R .
H68B H 1.5043(16) 0.1588(15) -0.4493(12) 0.102 Uiso 1 calc R .
H68C H 1.5020(16) 0.0911(15) -0.3876(12) 0.102 Uiso 1 calc R .
C100 C 1.3007(21) 0.0003(12) 0.2979(16) 0.035(6) Uiso 0.46(3) d PD .
C101 C 1.2380(18) 0.0001(11) 0.2392(15) 0.035(6) Uiso 0.54(3) d PD .
Cl10 Cl 1.1994(20) -0.0671(14) 0.3262(15) 0.051(7) Uani 0.46(3) d PD .
Cl11 Cl 1.1794(15) -0.0700(10) 0.3032(11) 0.040(4) Uani 0.54(3) d PD .
Cl20 Cl 1.3979(16) -0.0266(15) 0.2265(15) 0.052(5) Uani 0.46(3) d PD .
Cl21 Cl 1.3702(11) -0.0296(11) 0.2090(12) 0.044(4) Uani 0.54(3) d PD .
Cl30 Cl 1.2595(16) 0.0979(11) 0.2950(17) 0.052(6) Uani 0.46(3) d PD .
Cl31 Cl 1.2316(13) 0.0957(9) 0.2773(12) 0.043(4) Uani 0.54(3) d PD .
C200 C 0.7555(20) 0.4992(12) 0.2564(17) 0.032(7) Uiso 0.55(3) d PD .
C201 C 0.6946(20) 0.5003(12) 0.1932(16) 0.032(7) Uiso 0.45(3) d PD .
Cl40 Cl 0.6267(15) 0.5264(10) 0.2944(8) 0.041(4) Uani 0.55(3) d PD .
Cl41 Cl 0.6078(19) 0.5292(12) 0.2700(11) 0.049(5) Uani 0.45(3) d PD .
Cl50 Cl 0.8233(17) 0.5678(12) 0.1959(11) 0.048(5) Uani 0.55(3) d PD .
Cl51 Cl 0.7981(16) 0.5707(11) 0.1753(14) 0.045(5) Uani 0.45(3) d PD .
Cl60 Cl 0.7637(19) 0.4017(10) 0.2250(10) 0.044(5) Uani 0.55(3) d PD .
Cl61 Cl 0.7445(22) 0.4047(11) 0.2013(10) 0.047(4) Uani 0.45(3) d PD .

loop_
_atom_type_symbol
_atom_type_description
_atom_type_scat_dispersion_real
_atom_type_scat_dispersion_imag
_atom_type_scat_source
C C 0.0033 0.0016 'International Tables Vol C Tables 4.2.6.8 and 6.1.1.4'
H H 0.0000 0.0000 'International Tables Vol C Tables 4.2.6.8 and 6.1.1.4'
N N 0.0061 0.0033 'International Tables Vol C Tables 4.2.6.8 and 6.1.1.4'
O O 0.0106 0.0060 'International Tables Vol C Tables 4.2.6.8 and 6.1.1.4'
Cl Cl 0.1484 0.1585 'International Tables Vol C Tables 4.2.6.8 and 6.1.1.4'
Fe Fe 0.3463 0.8444 'International Tables Vol C Tables 4.2.6.8 and 6.1.1.4'

loop_
_geom_angle_atom_site_label_1
_geom_angle_atom_site_label_2
_geom_angle_atom_site_label_3
_geom_angle
_geom_angle_site_symmetry_1
_geom_angle_site_symmetry_3
_geom_angle_publ_flag
O3 Fe1 O2 102.9(5) . . ?
O3 Fe1 O1 169.3(5) . . ?
O2 Fe1 O1 74.9(5) . . ?
O3 Fe1 O4 74.5(5) . . ?
O2 Fe1 O4 98.8(5) . . ?
O1 Fe1 O4 95.3(5) . . ?
O3 Fe1 N10 103.6(5) . . ?
O2 Fe1 N10 151.6(5) . . ?
O1 Fe1 N10 77.1(5) . . ?
O4 Fe1 N10 78.9(5) . . ?
O3 Fe1 Cl1 91.3(4) . . ?
O2 Fe1 Cl1 97.7(4) . . ?
O1 Fe1 Cl1 99.4(4) . . ?
O4 Fe1 Cl1 160.3(4) . . ?
N10 Fe1 Cl1 91.7(4) . . ?
C13 O1 Fe3 133.4(10) . 2_766 ?
C13 O1 Fe1 120.7(10) . . ?
Fe3 O1 Fe1 105.4(5) 2_766 . ?
O5 Fe2 O4 102.3(5) . . ?
O5 Fe2 O3 169.2(5) . . ?
O4 Fe2 O3 74.3(5) . . ?
O5 Fe2 O6 74.8(5) . . ?
O4 Fe2 O6 99.1(5) . . ?
O3 Fe2 O6 95.5(5) . . ?
O5 Fe2 N20 104.5(5) . . ?
O4 Fe2 N20 151.5(5) . . ?
O3 Fe2 N20 77.5(5) . . ?
O6 Fe2 N20 79.0(5) . . ?
O5 Fe2 Cl2 91.0(4) . . ?
O4 Fe2 Cl2 97.5(4) . . ?
O3 Fe2 Cl2 99.6(4) . . ?
O6 Fe2 Cl2 160.1(4) . . ?
N20 Fe2 Cl2 91.6(4) . . ?
C33 O2 Fe1 127.3(11) 2_766 . ?
C33 O2 Fe3 113.2(10) 2_766 2_766 ?
Fe1 O2 Fe3 104.2(5) . 2_766 ?
O1 Fe3 O6 102.8(5) 2_766 . ?
O1 Fe3 O5 168.7(5) 2_766 . ?
O6 Fe3 O5 74.5(5) . . ?
O1 Fe3 O2 75.0(5) 2_766 2_766 ?
O6 Fe3 O2 98.5(5) . 2_766 ?
O5 Fe3 O2 94.5(5) . 2_766 ?
O1 Fe3 N30 104.5(5) 2_766 . ?
O6 Fe3 N30 151.0(5) . . ?
O5 Fe3 N30 76.8(5) . . ?
O2 Fe3 N30 79.5(5) 2_766 . ?
O1 Fe3 Cl3 91.1(4) 2_766 . ?
O6 Fe3 Cl3 97.4(4) . . ?
O5 Fe3 Cl3 100.0(4) . . ?
O2 Fe3 Cl3 160.9(4) 2_766 . ?
N30 Fe3 Cl3 91.6(4) . . ?
C20 O3 Fe1 132.7(10) . . ?
C20 O3 Fe2 120.9(10) . . ?
Fe1 O3 Fe2 106.0(5) . . ?
C11 O4 Fe2 127.8(11) . . ?
C11 O4 Fe1 113.7(10) . . ?
Fe2 O4 Fe1 104.6(5) . . ?
C30 O5 Fe2 133.8(10) . . ?
C30 O5 Fe3 120.4(10) . . ?
Fe2 O5 Fe3 105.6(5) . . ?
C23 O6 Fe3 128.1(10) . . ?
C23 O6 Fe2 114.4(10) . . ?
Fe3 O6 Fe2 104.7(5) . . ?
C16 O10 C17 114.4(15) . . ?
C15 N10 C12 112.0(14) . . ?
C15 N10 C10 108.8(13) . . ?
C12 N10 C10 114.5(13) . . ?
C15 N10 Fe1 110.4(10) . . ?
C12 N10 Fe1 102.4(10) . . ?
C10 N10 Fe1 108.6(9) . . ?
N10 C10 C11 111.6(13) . . ?
O4 C11 C10 109.4(14) . . ?
N10 C12 C13 107.7(13) . . ?
O1 C13 C12 106.1(14) . . ?
N10 C15 C16 116.9(15) . . ?
O10 C16 C15 115.5(15) . . ?
O10 C17 C18 109.0(17) . . ?
C26 O20 C27 112.7(14) . . ?
C26 N20 C22 112.5(14) . . ?
C26 N20 C21 111.7(14) . . ?
C22 N20 C21 112.4(14) . . ?
C26 N20 Fe2 108.9(10) . . ?
C22 N20 Fe2 108.5(11) . . ?
C21 N20 Fe2 102.3(10) . . ?
O3 C20 C21 108.2(13) . . ?
N20 C21 C20 108.2(14) . . ?
N20 C22 C23 111.5(14) . . ?
O6 C23 C22 109.2(14) . . ?
N20 C26 C26 114.4(14) . . ?
O20 C26 C26 116.2(15) . . ?
O20 C27 C28 109.0(18) . . ?
C36 O30 C37 116.9(16) . . ?
C32 N30 C31 111.8(13) . . ?
C32 N30 C35 110.0(12) . . ?
C31 N30 C35 111.9(13) . . ?
C32 N30 Fe3 109.2(10) . . ?
C31 N30 Fe3 104.1(9) . . ?
C35 N30 Fe3 109.7(10) . . ?
O5 C30 C31 107.8(12) . . ?
N30 C31 C30 107.5(12) . . ?
N30 C32 C33 110.6(14) . . ?
O2 C33 C32 112.5(14) 2_766 . ?
N30 C35 C36 114.9(13) . . ?
O30 C36 C35 114.6(14) . . ?
O30 C37 C38 110.7(18) . . ?
O11 Fe4 O12 102.2(5) . . ?
O11 Fe4 O13 168.6(5) . . ?
O12 Fe4 O13 74.0(5) . . ?
O11 Fe4 O10 75.0(5) . . ?
O12 Fe4 O10 98.8(5) . . ?
O13 Fe4 O10 94.8(5) . . ?
O11 Fe4 N40 104.9(5) . . ?
O12 Fe4 N40 151.3(5) . . ?
O13 Fe4 N40 77.6(5) . . ?
O10 Fe4 N40 79.4(5) . . ?
O11 Fe4 Cl4 91.1(4) . . ?
O12 Fe4 Cl4 97.2(4) . . ?
O13 Fe4 Cl4 100.0(4) . . ?
O10 Fe4 Cl4 160.7(4) . . ?
N40 Fe4 Cl4 91.6(4) . . ?
O13 Fe5 O15 102.2(5) . . ?
O13 Fe5 O14 168.8(5) . . ?
O15 Fe5 O14 74.9(5) . . ?
O13 Fe5 O12 74.1(5) . . ?
O15 Fe5 O12 98.6(5) . . ?
O14 Fe5 O12 95.5(5) . . ?
O13 Fe5 N50 104.3(5) . . ?
O15 Fe5 N50 151.9(5) . . ?
O14 Fe5 N50 77.3(5) . . ?
O12 Fe5 N50 79.7(5) . . ?
O13 Fe5 Cl5 91.5(4) . . ?
O15 Fe5 Cl5 97.6(4) . . ?
O14 Fe5 Cl5 99.5(4) . . ?
O12 Fe5 Cl5 160.2(4) . . ?
N50 Fe5 Cl5 91.2(4) . . ?
O14 Fe6 O10 102.7(5) . 2_755 ?
O14 Fe6 O15 75.3(5) . . ?
O10 Fe6 O15 98.5(5) 2_755 . ?
O14 Fe6 O11 168.7(5) . 2_755 ?
O10 Fe6 O11 74.4(5) 2_755 2_755 ?
O15 Fe6 O11 94.2(5) . 2_755 ?
O14 Fe6 N60 104.3(5) . . ?
O10 Fe6 N60 151.3(5) 2_755 . ?
O15 Fe6 N60 79.2(5) . . ?
O11 Fe6 N60 77.2(5) 2_755 . ?
O14 Fe6 Cl6 90.7(4) . . ?
O10 Fe6 Cl6 97.7(4) 2_755 . ?
O15 Fe6 Cl6 160.5(4) . . ?
O11 Fe6 Cl6 100.5(4) 2_755 . ?
N60 Fe6 Cl6 91.6(4) . . ?
C43 O10 Fe6 128.1(11) . 2_755 ?
C43 O10 Fe4 114.0(10) . . ?
Fe6 O10 Fe4 104.6(6) 2_755 . ?
C63 O11 Fe4 133.9(11) 2_755 . ?
C63 O11 Fe6 120.1(10) 2_755 2_755 ?
Fe4 O11 Fe6 105.7(5) . 2_755 ?
C53 O12 Fe4 128.4(12) . . ?
C53 O12 Fe5 113.0(11) . . ?
Fe4 O12 Fe5 105.2(5) . . ?
C41 O13 Fe5 134.2(10) . . ?
C41 O13 Fe4 119.2(9) . . ?
Fe5 O13 Fe4 106.4(5) . . ?
C51 O14 Fe6 134.3(11) . . ?
C51 O14 Fe5 120.3(10) . . ?
Fe6 O14 Fe5 105.0(6) . . ?
C61 O15 Fe5 127.6(10) . . ?
C61 O15 Fe6 113.4(10) . . ?
Fe5 O15 Fe6 104.3(5) . . ?
C46 O40 C47 113.4(16) . . ?
C40 N40 C45 113.4(13) . . ?
C40 N40 C42 109.1(13) . . ?
C45 N40 C42 111.5(14) . . ?
C40 N40 Fe4 104.1(10) . . ?
C45 N40 Fe4 110.6(10) . . ?
C42 N40 Fe4 107.6(9) . . ?
N40 C40 C41 110.1(13) . . ?
O13 C41 C40 109.4(13) . . ?
N40 C42 C43 112.4(13) . . ?
O10 C43 C42 109.7(13) . . ?
N40 C45 C46 115.6(14) . . ?
O40 C46 C45 113.5(15) . . ?
O40 C47 C48 108.3(18) . . ?
C57 O50 C56 111.5(14) . . ?
C55 N50 C50 111.2(12) . . ?
C55 N50 C52 111.7(14) . . ?
C50 N50 C52 111.2(12) . . ?
C55 N50 Fe5 111.1(10) . . ?
C50 N50 Fe5 103.6(10) . . ?
C52 N50 Fe5 107.6(9) . . ?
N50 C50 C51 109.6(14) . . ?
O14 C51 C50 108.6(14) . . ?
N50 C52 C53 112.6(13) . . ?
O12 C53 C52 108.5(14) . . ?
N50 C55 C56 116.9(14) . . ?
O50 C56 C55 113.8(15) . . ?
O50 C57 C58 107.1(17) . . ?
C66 O60 C67 115.0(16) . . ?
C62 N60 C60 111.3(14) . . ?
C62 N60 C65 111.2(13) . . ?
C60 N60 C65 109.7(13) . . ?
C62 N60 Fe6 104.5(10) . . ?
C60 N60 Fe6 108.7(10) . . ?
C65 N60 Fe6 111.3(10) . . ?
N60 C60 C61 111.9(14) . . ?
O15 C61 C60 110.3(13) . . ?
N60 C62 C63 109.2(14) . . ?
O11 C63 C62 105.9(14) 2_755 . ?
N60 C65 C66 117.6(15) . . ?
O60 C66 C65 111.9(14) . . ?
O60 C67 C68 108.0(17) . . ?
C101 C100 Cl20 79.5(17) . . ?
C101 C100 Cl10 77.0(19) . . ?
Cl20 C100 Cl10 118.2(18) . . ?
C101 C100 Cl30 77.5(18) . . ?
Cl20 C100 Cl30 113.9(18) . . ?
Cl10 C100 Cl30 115.2(17) . . ?
C101 C100 Cl21 63.6(14) . . ?
Cl20 C100 Cl21 16.1(9) . . ?
Cl10 C100 Cl21 109.6(17) . . ?
Cl30 C100 Cl21 110.0(18) . . ?
C101 C100 Cl31 62.4(13) . . ?
Cl20 C100 Cl31 111.2(17) . . ?
Cl10 C100 Cl31 106.6(16) . . ?
Cl30 C100 Cl31 15.4(10) . . ?
Cl21 C100 Cl31 103.2(16) . . ?
C101 C100 Cl11 61.7(13) . . ?
Cl20 C100 Cl11 110.5(15) . . ?
Cl10 C100 Cl11 15.4(12) . . ?
Cl30 C100 Cl11 110.8(16) . . ?
Cl21 C100 Cl11 99.0(14) . . ?
Cl31 C100 Cl11 99.1(14) . . ?
C100 C101 Cl21 69.7(16) . . ?
C100 C101 Cl31 71.9(16) . . ?
Cl21 C101 Cl31 112.3(15) . . ?
C100 C101 Cl11 73.3(17) . . ?
Cl21 C101 Cl11 108.6(15) . . ?
Cl31 C101 Cl11 110.6(15) . . ?
C100 C101 Cl10 58.7(13) . . ?
Cl21 C101 Cl10 102.7(16) . . ?
Cl31 C101 Cl10 101.8(15) . . ?
Cl11 C101 Cl10 14.7(10) . . ?
C100 C101 Cl20 57.1(12) . . ?
Cl21 C101 Cl20 12.8(11) . . ?
Cl31 C101 Cl20 103.8(14) . . ?
Cl11 C101 Cl20 104.4(16) . . ?
Cl10 C101 Cl20 95.9(16) . . ?
C100 C101 Cl30 58.1(13) . . ?
Cl21 C101 Cl30 102.5(14) . . ?
Cl31 C101 Cl30 14.1(9) . . ?
Cl11 C101 Cl30 106.2(16) . . ?
Cl10 C101 Cl30 95.0(15) . . ?
Cl20 C101 Cl30 92.5(13) . . ?
Cl11 Cl10 C100 102.9(45) . . ?
Cl11 Cl10 C101 58.9(38) . . ?
C100 Cl10 C101 44.4(15) . . ?
Cl10 Cl11 C101 106.3(41) . . ?
Cl10 Cl11 C100 61.7(37) . . ?
C101 Cl11 C100 45.0(15) . . ?
Cl21 Cl20 C100 92.5(39) . . ?
Cl21 Cl20 C101 49.6(34) . . ?
C100 Cl20 C101 43.4(15) . . ?
Cl20 Cl21 C101 117.6(44) . . ?
Cl20 Cl21 C100 71.4(40) . . ?
C101 Cl21 C100 46.7(15) . . ?
Cl31 Cl30 C100 100.4(40) . . ?
Cl31 Cl30 C101 56.8(35) . . ?
C100 Cl30 C101 44.4(15) . . ?
Cl30 Cl31 C101 109.1(39) . . ?
Cl30 Cl31 C100 64.1(35) . . ?
C101 Cl31 C100 45.8(15) . . ?
C201 C200 Cl60 76.0(17) . . ?
C201 C200 Cl40 76.8(16) . . ?
Cl60 C200 Cl40 113.2(16) . . ?
C201 C200 Cl50 75.2(18) . . ?
Cl60 C200 Cl50 114.1(16) . . ?
Cl40 C200 Cl50 115.8(16) . . ?
C201 C200 Cl61 60.2(13) . . ?
Cl60 C200 Cl61 15.9(9) . . ?
Cl40 C200 Cl61 107.9(17) . . ?
Cl50 C200 Cl61 105.9(16) . . ?
C201 C200 Cl41 60.7(13) . . ?
Cl60 C200 Cl41 107.8(17) . . ?
Cl40 C200 Cl41 16.3(7) . . ?
Cl50 C200 Cl41 107.1(16) . . ?
Cl61 C200 Cl41 98.8(17) . . ?
C201 C200 Cl51 60.0(13) . . ?
Cl60 C200 Cl51 109.2(16) . . ?
Cl40 C200 Cl51 107.4(15) . . ?
Cl50 C200 Cl51 15.3(11) . . ?
Cl61 C200 Cl51 97.9(15) . . ?
Cl41 C200 Cl51 96.0(15) . . ?
C200 C201 Cl61 72.3(17) . . ?
C200 C201 Cl41 71.7(17) . . ?
Cl61 C201 Cl41 112.3(17) . . ?
C200 C201 Cl51 73.3(17) . . ?
Cl61 C201 Cl51 112.3(17) . . ?
Cl41 C201 Cl51 109.3(17) . . ?
C200 C201 Cl50 58.8(13) . . ?
Cl61 C201 Cl50 103.3(17) . . ?
Cl41 C201 Cl50 104.0(17) . . ?
Cl51 C201 Cl50 14.7(10) . . ?
C200 C201 Cl40 57.3(12) . . ?
Cl61 C201 Cl40 103.6(15) . . ?
Cl41 C201 Cl40 14.5(10) . . ?
Cl51 C201 Cl40 103.9(16) . . ?
Cl50 C201 Cl40 95.6(15) . . ?
C200 C201 Cl60 58.0(12) . . ?
Cl61 C201 Cl60 14.3(9) . . ?
Cl41 C201 Cl60 103.8(15) . . ?
Cl51 C201 Cl60 106.4(17) . . ?
Cl50 C201 Cl60 95.1(15) . . ?
Cl40 C201 Cl60 93.1(13) . . ?
Cl41 Cl40 C200 99.6(36) . . ?
Cl41 Cl40 C201 54.0(32) . . ?
C200 Cl40 C201 45.8(15) . . ?
Cl40 Cl41 C201 111.5(40) . . ?
Cl40 Cl41 C200 64.2(35) . . ?
C201 Cl41 C200 47.6(16) . . ?
Cl51 Cl50 C200 103.6(41) . . ?
Cl51 Cl50 C201 57.9(35) . . ?
C200 Cl50 C201 46.1(16) . . ?
Cl50 Cl51 C201 107.4(39) . . ?
Cl50 Cl51 C200 61.2(35) . . ?
C201 Cl51 C200 46.6(15) . . ?
Cl61 Cl60 C200 100.1(38) . . ?
Cl61 Cl60 C201 54.3(33) . . ?
C200 Cl60 C201 46.0(16) . . ?
Cl60 Cl61 C201 111.4(39) . . ?
Cl60 Cl61 C200 64.1(34) . . ?
C201 Cl61 C200 47.5(16) . . ?

loop_
_geom_bond_atom_site_label_1
_geom_bond_atom_site_label_2
_geom_bond_distance
_geom_bond_site_symmetry_2
_geom_bond_publ_flag
Fe1 O3 1.962(12) . ?
Fe1 O2 1.989(12) . ?
Fe1 O1 2.011(13) . ?
Fe1 O4 2.020(12) . ?
Fe1 N10 2.256(14) . ?
Fe1 Cl1 2.362(5) . ?
O1 C13 1.42(2) . ?
O1 Fe3 1.972(13) 2_766 ?
Fe2 O5 1.964(12) . ?
Fe2 O4 1.985(12) . ?
Fe2 O3 2.004(12) . ?
Fe2 O6 2.008(11) . ?
Fe2 N20 2.27(2) . ?
Fe2 Cl2 2.365(5) . ?
O2 C33 1.41(2) 2_766 ?
O2 Fe3 2.025(12) 2_766 ?
Fe3 O1 1.972(13) 2_766 ?
Fe3 O6 1.983(11) . ?
Fe3 O5 2.003(12) . ?
Fe3 O2 2.025(12) 2_766 ?
Fe3 N30 2.245(14) . ?
Fe3 Cl3 2.362(5) . ?
O3 C20 1.41(2) . ?
O4 C11 1.42(2) . ?
O5 C30 1.44(2) . ?
O6 C23 1.42(2) . ?
O10 C16 1.41(2) . ?
O10 C17 1.44(2) . ?
N10 C15 1.47(2) . ?
N10 C12 1.50(2) . ?
N10 C10 1.49(2) . ?
C10 C11 1.54(2) . ?
C12 C13 1.52(2) . ?
C15 C16 1.53(2) . ?
C17 C18 1.51(3) . ?
O20 C26 1.42(2) . ?
O20 C27 1.43(2) . ?
N20 C26 1.51(2) . ?
N20 C22 1.50(2) . ?
N20 C21 1.52(2) . ?
C20 C21 1.52(2) . ?
C22 C23 1.57(2) . ?
C26 C26 1.52(2) . ?
C27 C28 1.51(3) . ?
O30 C36 1.44(2) . ?
O30 C37 1.43(2) . ?
N30 C32 1.51(2) . ?
N30 C31 1.489(15) . ?
N30 C35 1.50(2) . ?
C30 C31 1.51(2) . ?
C32 C33 1.54(2) . ?
C33 O2 1.41(2) 2_766 ?
C35 C36 1.55(2) . ?
C37 C38 1.47(3) . ?
Fe4 O11 1.960(12) . ?
Fe4 O12 1.967(13) . ?
Fe4 O13 2.010(11) . ?
Fe4 O10 2.026(13) . ?
Fe4 N40 2.250(14) . ?
Fe4 Cl4 2.359(5) . ?
Fe5 O13 1.950(12) . ?
Fe5 O15 1.984(12) . ?
Fe5 O14 2.017(13) . ?
Fe5 O12 2.025(13) . ?
Fe5 N50 2.259(14) . ?
Fe5 Cl5 2.359(5) . ?
Fe6 O14 1.967(12) . ?
Fe6 O10 1.988(13) 2_755 ?
Fe6 O15 2.018(12) . ?
Fe6 O11 2.025(12) 2_755 ?
Fe6 N60 2.238(15) . ?
Fe6 Cl6 2.359(5) . ?
O10 C43 1.41(2) . ?
O10 Fe6 1.988(13) 2_755 ?
O11 C63 1.44(2) 2_755 ?
O11 Fe6 2.025(12) 2_755 ?
O12 C53 1.44(2) . ?
O13 C41 1.43(2) . ?
O14 C51 1.41(2) . ?
O15 C61 1.41(2) . ?
O40 C46 1.44(2) . ?
O40 C47 1.42(2) . ?
N40 C40 1.47(2) . ?
N40 C45 1.49(2) . ?
N40 C42 1.52(2) . ?
C40 C41 1.49(2) . ?
C42 C43 1.54(2) . ?
C45 C46 1.52(2) . ?
C47 C48 1.51(3) . ?
O50 C57 1.41(2) . ?
O50 C56 1.43(2) . ?
N50 C55 1.47(2) . ?
N50 C50 1.48(2) . ?
N50 C52 1.50(2) . ?
C50 C51 1.50(2) . ?
C52 C53 1.55(2) . ?
C55 C56 1.52(2) . ?
C57 C58 1.54(3) . ?
O60 C66 1.44(2) . ?
O60 C67 1.43(3) . ?
N60 C62 1.45(2) . ?
N60 C60 1.48(2) . ?
N60 C65 1.47(2) . ?
C60 C61 1.53(2) . ?
C62 C63 1.54(2) . ?
C63 O11 1.44(2) 2_755 ?
C65 C66 1.55(2) . ?
C67 C68 1.47(3) . ?
C100 C101 1.41(5) . ?
C100 Cl20 1.72(2) . ?
C100 Cl10 1.72(2) . ?
C100 Cl30 1.71(2) . ?
C100 Cl21 1.82(3) . ?
C100 Cl31 1.87(3) . ?
C100 Cl11 1.91(3) . ?
C101 Cl21 1.73(2) . ?
C101 Cl31 1.74(2) . ?
C101 Cl11 1.75(2) . ?
C101 Cl10 1.96(4) . ?
C101 Cl20 2.02(3) . ?
C101 Cl30 1.97(3) . ?
Cl10 Cl11 0.52(3) . ?
Cl20 Cl21 0.50(3) . ?
Cl30 Cl31 0.51(3) . ?
C200 C201 1.47(5) . ?
C200 Cl60 1.73(2) . ?
C200 Cl40 1.72(2) . ?
C200 Cl50 1.74(2) . ?
C200 Cl61 1.89(4) . ?
C200 Cl41 1.88(4) . ?
C200 Cl51 1.93(3) . ?
C201 Cl61 1.72(2) . ?
C201 Cl41 1.73(2) . ?
C201 Cl51 1.75(2) . ?
C201 Cl50 1.97(4) . ?
C201 Cl40 1.99(3) . ?
C201 Cl60 1.98(3) . ?
Cl40 Cl41 0.53(2) . ?
Cl50 Cl51 0.52(3) . ?
Cl60 Cl61 0.53(3) . ?
